data_8102295
loop_
_publ_author_name
'Yong-Qiang Tian'
'Yi-Lin He'
'Tong Shen'
'Wu-Xia Liu'

_publ_section_title
;
 Crystal structure of
 4-bromo-2-[(2-propylaminoethylimino)methyl]-phenolatonickel(II)
 thiocyanate, [Ni(C12H16BrN2O)][NCS]
;
_journal_issue 3
_journal_name_full 'Zeitschrift f\"ur Kristallographie - New Crystal Structures'
_journal_page_first 265
_journal_volume 223
_journal_year 2008
_chemical_formula_moiety 'C13 H16 Br N3 Ni O S'
_chemical_formula_sum 'C13 H16 Br N3 Ni O S'
_chemical_formula_weight 400.97
_space_group_IT_number 14
_symmetry_cell_setting monoclinic
_symmetry_space_group_name_Hall '-P 2yn'
_symmetry_space_group_name_H-M 'P 1 21/n 1'
_atom_sites_solution_hydrogens geom
_atom_sites_solution_primary direct
_atom_sites_solution_secondary difmap
_audit_creation_method SHELXL-97
_cell_angle_alpha 90.00
_cell_angle_beta 94.661(4)
_cell_angle_gamma 90.00
_cell_formula_units_Z 4
_cell_length_a 6.005(2)
_cell_length_b 21.154(3)
_cell_length_c 12.346(2)
_cell_measurement_reflns_used 1232
_cell_measurement_temperature 298(2)
_cell_measurement_theta_max 25.3
_cell_measurement_theta_min 2.4
_cell_volume 1563.1(6)
_computing_cell_refinement 'Siemens XSCANS'
_computing_data_collection 'Siemens XSCANS'
_computing_data_reduction 'Siemens SHELXTL'
_computing_molecular_graphics 'Siemens SHELXTL'
_computing_publication_material 'Siemens SHELXTL'
_computing_structure_refinement 'SHELXL-97 (Sheldrick, 1997)'
_computing_structure_solution 'SHELXS-97 (Sheldrick, 1997)'
_diffrn_ambient_temperature 298(2)
_diffrn_measured_fraction_theta_full 0.993
_diffrn_measured_fraction_theta_max 0.993
_diffrn_measurement_device_type 'Siemens P4'
_diffrn_measurement_method '\w scans'
_diffrn_radiation_monochromator graphite
_diffrn_radiation_source 'fine-focus sealed tube'
_diffrn_radiation_type MoK\a
_diffrn_radiation_wavelength 0.71073
_diffrn_reflns_av_R_equivalents 0.1065
_diffrn_reflns_av_sigmaI/netI 0.1388
_diffrn_reflns_limit_h_max 7
_diffrn_reflns_limit_h_min -7
_diffrn_reflns_limit_k_max 26
_diffrn_reflns_limit_k_min -26
_diffrn_reflns_limit_l_max 15
_diffrn_reflns_limit_l_min -15
_diffrn_reflns_number 11221
_diffrn_reflns_theta_full 27.00
_diffrn_reflns_theta_max 27.00
_diffrn_reflns_theta_min 1.91
_exptl_absorpt_coefficient_mu 3.928
_exptl_absorpt_correction_T_max 0.5548
_exptl_absorpt_correction_T_min 0.5071
_exptl_absorpt_correction_type empirical
_exptl_crystal_colour red
_exptl_crystal_density_diffrn 1.704
_exptl_crystal_density_method 'not measured'
_exptl_crystal_description block
_exptl_crystal_F_000 808
_exptl_crystal_size_max 0.20
_exptl_crystal_size_mid 0.18
_exptl_crystal_size_min 0.17
_refine_diff_density_max 0.490
_refine_diff_density_min -0.572
_refine_diff_density_rms 0.122
_refine_ls_extinction_method none
_refine_ls_goodness_of_fit_ref 1.037
_refine_ls_hydrogen_treatment mixed
_refine_ls_matrix_type full
_refine_ls_number_parameters 185
_refine_ls_number_reflns 3391
_refine_ls_number_restraints 1
_refine_ls_restrained_S_all 1.037
_refine_ls_R_factor_all 0.1269
_refine_ls_R_factor_gt 0.0661
_refine_ls_shift/su_max 0.000
_refine_ls_shift/su_mean 0.000
_refine_ls_structure_factor_coef Fsqd
_refine_ls_weighting_details 'calc w=1/[\s^2^(Fo^2^)+(0.0000P)^2^+0.1154P] where P=(Fo^2^+2Fc^2^)/3'
_refine_ls_weighting_scheme calc
_refine_ls_wR_factor_gt 0.1282
_refine_ls_wR_factor_ref 0.1515
_reflns_number_gt 1906
_reflns_number_total 3391
_reflns_threshold_expression >2sigma(I)
_cod_data_source_file 1267-2282.cff
_cod_data_source_block a
_cod_original_sg_symbol_H-M P21/n
_cod_database_code 8102295

loop_
_symmetry_equiv_pos_as_xyz
'x, y, z'
'-x+1/2, y+1/2, -z+1/2'
'-x, -y, -z'
'x-1/2, -y-1/2, z-1/2'

loop_
_atom_site_label
_atom_site_type_symbol
_atom_site_fract_x
_atom_site_fract_y
_atom_site_fract_z
_atom_site_U_iso_or_equiv
_atom_site_adp_type
_atom_site_occupancy
_atom_site_symmetry_multiplicity
_atom_site_calc_flag
_atom_site_refinement_flags
_atom_site_disorder_assembly
_atom_site_disorder_group
Ni1 Ni 0.71791(13) 0.19360(4) 0.54625(7) 0.0310(3) Uani 1 1 d . . .
Br1 Br 0.19634(14) -0.09918(4) 0.72470(7) 0.0579(3) Uani 1 1 d . . .
S1 S 1.4285(3) 0.24097(10) 0.71252(16) 0.0480(5) Uani 1 1 d . . .
O1 O 0.7913(8) 0.1173(2) 0.6197(4) 0.0496(14) Uani 1 1 d . . .
N1 N 0.4463(9) 0.1577(3) 0.4771(4) 0.0326(13) Uani 1 1 d . . .
N2 N 0.6438(10) 0.2698(3) 0.4479(5) 0.0418(15) Uani 1 1 d D . .
N3 N 1.0030(10) 0.2279(3) 0.6083(5) 0.0458(16) Uani 1 1 d . . .
C1 C 0.4320(11) 0.0658(3) 0.5889(5) 0.0340(17) Uani 1 1 d . . .
C2 C 0.6529(11) 0.0712(3) 0.6382(6) 0.0367(17) Uani 1 1 d . . .
C3 C 0.7274(12) 0.0225(3) 0.7116(6) 0.0436(19) Uani 1 1 d . . .
H3 H 0.8717 0.0244 0.7449 0.052 Uiso 1 1 calc R . .
C4 C 0.5951(13) -0.0261(3) 0.7341(6) 0.048(2) Uani 1 1 d . . .
H4 H 0.6503 -0.0577 0.7813 0.058 Uiso 1 1 calc R . .
C5 C 0.3766(12) -0.0297(3) 0.6880(6) 0.0408(18) Uani 1 1 d . . .
C6 C 0.2976(12) 0.0154(3) 0.6150(6) 0.0407(18) Uani 1 1 d . . .
H6 H 0.1527 0.0123 0.5826 0.049 Uiso 1 1 calc R . .
C7 C 0.3463(12) 0.1100(3) 0.5069(6) 0.0392(18) Uani 1 1 d . . .
H7 H 0.2046 0.1022 0.4734 0.047 Uiso 1 1 calc R . .
C8 C 0.3459(13) 0.1976(3) 0.3873(6) 0.053(2) Uani 1 1 d . . .
H8A H 0.1849 0.1923 0.3807 0.064 Uiso 1 1 calc R . .
H8B H 0.4028 0.1848 0.3193 0.064 Uiso 1 1 calc R . .
C9 C 0.4040(12) 0.2655(3) 0.4108(6) 0.0424(18) Uani 1 1 d . . .
H9A H 0.3728 0.2907 0.3457 0.051 Uiso 1 1 calc R . .
H9B H 0.3144 0.2816 0.4666 0.051 Uiso 1 1 calc R . .
C10 C 0.7097(15) 0.3326(3) 0.4911(7) 0.062(2) Uani 1 1 d . . .
H10A H 0.8672 0.3315 0.5158 0.074 Uiso 1 1 calc R . .
H10B H 0.6273 0.3412 0.5538 0.074 Uiso 1 1 calc R . .
C11 C 0.6706(19) 0.3868(4) 0.4106(8) 0.087(3) Uani 1 1 d . . .
H11A H 0.7380 0.3764 0.3441 0.104 Uiso 1 1 calc R . .
H11B H 0.5113 0.3919 0.3929 0.104 Uiso 1 1 calc R . .
C12 C 0.762(2) 0.4452(5) 0.4529(10) 0.139(6) Uani 1 1 d . . .
H12A H 0.6967 0.4556 0.5189 0.208 Uiso 1 1 calc R . .
H12B H 0.7311 0.4783 0.4005 0.208 Uiso 1 1 calc R . .
H12C H 0.9212 0.4409 0.4675 0.208 Uiso 1 1 calc R . .
C13 C 1.1784(11) 0.2325(3) 0.6518(5) 0.0329(16) Uani 1 1 d . . .
H2 H 0.726(12) 0.261(4) 0.392(4) 0.080 Uiso 1 1 d D . .

loop_
_atom_site_aniso_label
_atom_site_aniso_U_11
_atom_site_aniso_U_22
_atom_site_aniso_U_33
_atom_site_aniso_U_23
_atom_site_aniso_U_13
_atom_site_aniso_U_12
Ni1 0.0227(5) 0.0381(5) 0.0316(5) 0.0046(4) -0.0022(4) 0.0002(4)
Br1 0.0504(5) 0.0488(5) 0.0750(7) 0.0091(4) 0.0077(5) -0.0075(4)
S1 0.0304(10) 0.0718(14) 0.0407(11) -0.0147(10) -0.0039(9) 0.0006(9)
O1 0.036(3) 0.045(3) 0.066(4) 0.014(3) -0.009(3) -0.002(2)
N1 0.032(3) 0.040(3) 0.025(3) -0.003(3) -0.002(3) 0.000(3)
N2 0.035(4) 0.050(4) 0.039(4) 0.013(3) 0.000(3) 0.002(3)
N3 0.037(4) 0.051(4) 0.048(4) 0.007(3) -0.004(3) -0.007(3)
C1 0.030(4) 0.036(4) 0.034(4) -0.007(3) -0.008(3) 0.008(3)
C2 0.030(4) 0.039(4) 0.041(4) -0.002(3) 0.003(3) -0.003(3)
C3 0.032(4) 0.045(4) 0.051(5) 0.000(4) -0.011(4) 0.009(3)
C4 0.048(5) 0.046(5) 0.051(5) 0.011(4) -0.001(4) 0.005(4)
C5 0.035(4) 0.042(4) 0.047(5) -0.006(3) 0.011(4) -0.007(3)
C6 0.032(4) 0.043(4) 0.047(5) -0.002(4) 0.002(4) 0.004(3)
C7 0.043(4) 0.037(4) 0.036(4) -0.012(3) -0.007(4) 0.006(3)
C8 0.049(5) 0.059(5) 0.047(5) 0.003(4) -0.018(4) 0.009(4)
C9 0.033(4) 0.049(4) 0.045(5) 0.007(4) 0.000(4) 0.000(3)
C10 0.064(6) 0.054(5) 0.065(6) 0.019(4) -0.013(5) -0.009(4)
C11 0.114(9) 0.053(6) 0.089(7) 0.020(5) -0.016(7) -0.012(6)
C12 0.208(15) 0.081(8) 0.117(10) 0.038(7) -0.047(10) -0.052(9)
C13 0.025(4) 0.038(4) 0.036(4) -0.001(3) 0.006(3) -0.001(3)

loop_
_atom_type_symbol
_atom_type_description
_atom_type_scat_dispersion_real
_atom_type_scat_dispersion_imag
_atom_type_scat_source
C C 0.0033 0.0016 'International Tables Vol C Tables 4.2.6.8 and 6.1.1.4'
H H 0.0000 0.0000 'International Tables Vol C Tables 4.2.6.8 and 6.1.1.4'
N N 0.0061 0.0033 'International Tables Vol C Tables 4.2.6.8 and 6.1.1.4'
O O 0.0106 0.0060 'International Tables Vol C Tables 4.2.6.8 and 6.1.1.4'
S S 0.1246 0.1234 'International Tables Vol C Tables 4.2.6.8 and 6.1.1.4'
Ni Ni 0.3393 1.1124 'International Tables Vol C Tables 4.2.6.8 and 6.1.1.4'
Br Br -0.2901 2.4595 'International Tables Vol C Tables 4.2.6.8 and 6.1.1.4'

loop_
_geom_angle_atom_site_label_1
_geom_angle_atom_site_label_2
_geom_angle_atom_site_label_3
_geom_angle
_geom_angle_site_symmetry_1
_geom_angle_site_symmetry_3
_geom_angle_publ_flag
O1 Ni1 N1 91.8(2) . . ?
O1 Ni1 N3 88.0(2) . . ?
N1 Ni1 N3 176.3(3) . . ?
O1 Ni1 N2 172.3(2) . . ?
N1 Ni1 N2 85.0(2) . . ?
N3 Ni1 N2 94.7(2) . . ?
C2 O1 Ni1 126.4(4) . . ?
C7 N1 C8 120.3(6) . . ?
C7 N1 Ni1 126.7(5) . . ?
C8 N1 Ni1 112.6(4) . . ?
C10 N2 C9 113.2(6) . . ?
C10 N2 Ni1 117.2(4) . . ?
C9 N2 Ni1 107.1(4) . . ?
C10 N2 H2 109(5) . . ?
C9 N2 H2 109(5) . . ?
Ni1 N2 H2 100(5) . . ?
C13 N3 Ni1 162.9(6) . . ?
C6 C1 C2 120.2(6) . . ?
C6 C1 C7 118.6(6) . . ?
C2 C1 C7 121.2(6) . . ?
O1 C2 C1 124.6(6) . . ?
O1 C2 C3 118.6(6) . . ?
C1 C2 C3 116.8(6) . . ?
C4 C3 C2 121.8(6) . . ?
C4 C3 H3 119.1 . . ?
C2 C3 H3 119.1 . . ?
C3 C4 C5 120.8(7) . . ?
C3 C4 H4 119.6 . . ?
C5 C4 H4 119.6 . . ?
C6 C5 C4 119.8(7) . . ?
C6 C5 Br1 121.4(5) . . ?
C4 C5 Br1 118.8(6) . . ?
C5 C6 C1 120.6(6) . . ?
C5 C6 H6 119.7 . . ?
C1 C6 H6 119.7 . . ?
N1 C7 C1 125.4(6) . . ?
N1 C7 H7 117.3 . . ?
C1 C7 H7 117.3 . . ?
N1 C8 C9 109.0(5) . . ?
N1 C8 H8A 109.9 . . ?
C9 C8 H8A 109.9 . . ?
N1 C8 H8B 109.9 . . ?
C9 C8 H8B 109.9 . . ?
H8A C8 H8B 108.3 . . ?
N2 C9 C8 108.9(6) . . ?
N2 C9 H9A 109.9 . . ?
C8 C9 H9A 109.9 . . ?
N2 C9 H9B 109.9 . . ?
C8 C9 H9B 109.9 . . ?
H9A C9 H9B 108.3 . . ?
N2 C10 C11 114.9(7) . . ?
N2 C10 H10A 108.6 . . ?
C11 C10 H10A 108.6 . . ?
N2 C10 H10B 108.6 . . ?
C11 C10 H10B 108.6 . . ?
H10A C10 H10B 107.5 . . ?
C12 C11 C10 112.2(8) . . ?
C12 C11 H11A 109.2 . . ?
C10 C11 H11A 109.2 . . ?
C12 C11 H11B 109.2 . . ?
C10 C11 H11B 109.2 . . ?
H11A C11 H11B 107.9 . . ?
C11 C12 H12A 109.5 . . ?
C11 C12 H12B 109.5 . . ?
H12A C12 H12B 109.5 . . ?
C11 C12 H12C 109.5 . . ?
H12A C12 H12C 109.5 . . ?
H12B C12 H12C 109.5 . . ?
N3 C13 S1 178.5(7) . . ?

loop_
_geom_bond_atom_site_label_1
_geom_bond_atom_site_label_2
_geom_bond_distance
_geom_bond_site_symmetry_2
_geom_bond_publ_flag
Ni1 O1 1.886(4) . ?
Ni1 N1 1.933(5) . ?
Ni1 N3 1.957(6) . ?
Ni1 N2 2.045(6) . ?
Br1 C5 1.902(7) . ?
S1 C13 1.633(7) . ?
O1 C2 1.313(8) . ?
N1 C7 1.246(8) . ?
N1 C8 1.481(8) . ?
N2 C10 1.473(9) . ?
N2 C9 1.479(9) . ?
N2 H2 0.900(10) . ?
N3 C13 1.147(8) . ?
C1 C6 1.391(9) . ?
C1 C2 1.419(8) . ?
C1 C7 1.442(9) . ?
C2 C3 1.419(9) . ?
C3 C4 1.343(10) . ?
C3 H3 0.9300 . ?
C4 C5 1.389(9) . ?
C4 H4 0.9300 . ?
C5 C6 1.371(9) . ?
C6 H6 0.9300 . ?
C7 H7 0.9300 . ?
C8 C9 1.501(9) . ?
C8 H8A 0.9700 . ?
C8 H8B 0.9700 . ?
C9 H9A 0.9700 . ?
C9 H9B 0.9700 . ?
C10 C11 1.523(10) . ?
C10 H10A 0.9700 . ?
C10 H10B 0.9700 . ?
C11 C12 1.435(12) . ?
C11 H11A 0.9700 . ?
C11 H11B 0.9700 . ?
C12 H12A 0.9600 . ?
C12 H12B 0.9600 . ?
C12 H12C 0.9600 . ?

loop_
_geom_hbond_atom_site_label_D
_geom_hbond_atom_site_label_H
_geom_hbond_atom_site_label_A
_geom_hbond_distance_DH
_geom_hbond_distance_HA
_geom_hbond_distance_DA
_geom_hbond_angle_DHA
_geom_hbond_site_symmetry_A
N2 H2 S1 0.900(10) 2.61(2) 3.497(7) 167(7) 4_565
